data_7232946
loop_
_publ_author_name
'Ghosh, Tanmoy Kumar'
'Mahapatra, Prithwish'
'Jana, Subrata'
'Ghosh, Ashutosh'

_publ_section_title
;
 Variation of nuclearity in NiII complexes of a Schiff base ligand:
 crystal structures and magnetic studies
;
_journal_issue 31
_journal_name_full CrystEngComm
_journal_page_first 4620
_journal_paper_doi 10.1039/C9CE00574A
_journal_volume 21
_journal_year 2019
_chemical_formula_sum 'C56 H64 N8 Ni6 O25'
_chemical_formula_weight 1601.41
_space_group_crystal_system monoclinic
_space_group_IT_number 15
_space_group_name_Hall '-C 2yc'
_space_group_name_H-M_alt 'C 1 2/c 1'
_symmetry_space_group_name_Hall '-C 2yc'
_symmetry_space_group_name_H-M 'C 1 2/c 1'
_atom_sites_solution_hydrogens geom
_audit_creation_method SHELXL-2016/6
_audit_update_record
;
2019-04-03 deposited with the CCDC.    2019-06-24 downloaded from the CCDC.
;
_cell_angle_alpha 90
_cell_angle_beta 121.342(10)
_cell_angle_gamma 90
_cell_formula_units_Z 4
_cell_length_a 20.212(11)
_cell_length_b 22.656(11)
_cell_length_c 16.048(8)
_cell_measurement_reflns_used 13643
_cell_measurement_temperature 296(2)
_cell_measurement_theta_max 24.249
_cell_measurement_theta_min 1.483
_cell_volume 6276(6)
_computing_cell_refinement 'Bruker SAINT'
_computing_data_collection 'Bruker APEX2'
_computing_data_reduction 'Bruker SAINT'
_computing_structure_refinement 'SHELXL-2016/6 (Sheldrick, 2016)'
_computing_structure_solution 'SHELXT 2014/4 (Sheldrick, 2014)'
_diffrn_ambient_temperature 296(2)
_diffrn_measured_fraction_theta_full 0.933
_diffrn_measured_fraction_theta_max 0.933
_diffrn_measurement_device_type 'Bruker APEX-II CCD'
_diffrn_measurement_method '\f and \w scans'
_diffrn_radiation_type MoK\a
_diffrn_radiation_wavelength 0.71073
_diffrn_reflns_av_R_equivalents 0.1016
_diffrn_reflns_av_unetI/netI 0.1028
_diffrn_reflns_Laue_measured_fraction_full 0.933
_diffrn_reflns_Laue_measured_fraction_max 0.933
_diffrn_reflns_limit_h_max 23
_diffrn_reflns_limit_h_min -21
_diffrn_reflns_limit_k_max 26
_diffrn_reflns_limit_k_min -26
_diffrn_reflns_limit_l_max 18
_diffrn_reflns_limit_l_min -16
_diffrn_reflns_number 13643
_diffrn_reflns_point_group_measured_fraction_full 0.933
_diffrn_reflns_point_group_measured_fraction_max 0.933
_diffrn_reflns_theta_full 24.249
_diffrn_reflns_theta_max 24.249
_diffrn_reflns_theta_min 1.483
_exptl_absorpt_coefficient_mu 1.853
_exptl_absorpt_correction_T_max .816
_exptl_absorpt_correction_T_min .474
_exptl_absorpt_correction_type empirical
_exptl_absorpt_process_details sadabs
_exptl_crystal_colour green
_exptl_crystal_density_diffrn 1.695
_exptl_crystal_description block
_exptl_crystal_F_000 3296
_exptl_crystal_size_max .49
_exptl_crystal_size_mid .34
_exptl_crystal_size_min .11
_refine_diff_density_max 1.119
_refine_diff_density_min -0.604
_refine_diff_density_rms 0.101
_refine_ls_extinction_method none
_refine_ls_goodness_of_fit_ref 1.008
_refine_ls_hydrogen_treatment constr
_refine_ls_matrix_type full
_refine_ls_number_parameters 430
_refine_ls_number_reflns 4749
_refine_ls_number_restraints 0
_refine_ls_restrained_S_all 1.008
_refine_ls_R_factor_all 0.1349
_refine_ls_R_factor_gt 0.0617
_refine_ls_shift/su_max 0.001
_refine_ls_shift/su_mean 0.000
_refine_ls_structure_factor_coef Fsqd
_refine_ls_weighting_details 'w=1/[\s^2^(Fo^2^)+(0.1002P)^2^+7.8897P] where P=(Fo^2^+2Fc^2^)/3'
_refine_ls_weighting_scheme calc
_refine_ls_wR_factor_gt 0.1596
_refine_ls_wR_factor_ref 0.2121
_reflns_Friedel_coverage 0.000
_reflns_number_gt 2408
_reflns_number_total 4749
_reflns_threshold_expression 'I > 2\s(I)'
_cod_data_source_file c9ce00574a2.cif
_cod_data_source_block 4
_cod_depositor_comments 'Adding full bibliography for 7232945--7232948.cif.'
_cod_database_code 7232946
_shelx_shelxl_version_number 2016/6
_shelx_space_group_comment
;
The symmetry employed for this shelxl refinement is uniquely defined
by the following loop, which should always be used as a source of
symmetry information in preference to the above space-group names.
They are only intended as comments.
;

loop_
_space_group_symop_operation_xyz
'x, y, z'
'-x, y, -z+1/2'
'x+1/2, y+1/2, z'
'-x+1/2, y+1/2, -z+1/2'
'-x, -y, -z'
'x, -y, z-1/2'
'-x+1/2, -y+1/2, -z'
'x+1/2, -y+1/2, z-1/2'

loop_
_atom_site_label
_atom_site_type_symbol
_atom_site_fract_x
_atom_site_fract_y
_atom_site_fract_z
_atom_site_U_iso_or_equiv
_atom_site_adp_type
_atom_site_occupancy
_atom_site_site_symmetry_order
_atom_site_calc_flag
_atom_site_refinement_flags_posn
_atom_site_refinement_flags_adp
_atom_site_refinement_flags_occupancy
Ni4 Ni 0.500000 0.28899(7) 0.750000 0.0423(4) Uani 1 2 d S T P
Ni2 Ni 0.52359(7) 0.35965(5) 0.60098(8) 0.0501(4) Uani 1 1 d . . .
Ni3 Ni 0.51381(7) 0.22578(5) 0.58687(8) 0.0514(4) Uani 1 1 d . . .
Ni1 Ni 0.500000 0.42392(7) 0.750000 0.0520(5) Uani 1 2 d S T P
O8 O 0.5675(3) 0.2878(2) 0.6931(4) 0.0415(14) Uani 1 1 d . . .
H8 H 0.623702 0.285004 0.737560 0.050 Uiso 1 1 calc R U .
O9 O 0.4483(3) 0.3587(2) 0.6522(4) 0.0431(14) Uani 1 1 d . . .
H9 H 0.392129 0.359196 0.606464 0.052 Uiso 1 1 calc R U .
O6 O 0.4679(3) 0.2968(2) 0.5035(4) 0.0521(16) Uani 1 1 d . . .
O2 O 0.4375(3) 0.2285(3) 0.6333(4) 0.0469(15) Uani 1 1 d . . .
O1 O 0.5624(4) 0.4277(2) 0.6894(4) 0.0549(16) Uani 1 1 d . . .
O4 O 0.3052(4) 0.2531(3) 0.6211(4) 0.0676(19) Uani 1 1 d . . .
O3 O 0.5916(4) 0.4900(3) 0.8379(5) 0.0660(18) Uani 1 1 d . . .
N1 N 0.6198(5) 0.3628(3) 0.5900(5) 0.054(2) Uani 1 1 d . . .
O5 O 0.4598(5) 0.4192(3) 0.4848(6) 0.084(2) Uani 1 1 d . . .
N2 N 0.6096(4) 0.2147(4) 0.5684(5) 0.061(2) Uani 1 1 d . . .
H2 H 0.589143 0.198728 0.502708 0.073 Uiso 1 1 calc R U .
O7 O 0.4373(4) 0.1959(3) 0.4190(5) 0.080(2) Uani 1 1 d . . .
N3 N 0.5323(5) 0.1427(4) 0.6262(6) 0.063(2) Uani 1 1 d . . .
C27 C 0.4355(5) 0.2985(4) 0.4089(6) 0.053(2) Uani 1 1 d . . .
N4 N 0.6545(8) 0.1213(5) 0.4172(7) 0.082(3) Uani 1 1 d . . .
C2 C 0.6522(6) 0.4829(4) 0.8228(7) 0.059(3) Uani 1 1 d . . .
C1 C 0.6343(6) 0.4484(4) 0.7427(7) 0.055(2) Uani 1 1 d . . .
C7 C 0.6784(6) 0.3965(4) 0.6432(7) 0.061(3) Uani 1 1 d . . .
H7 H 0.718581 0.394780 0.631073 0.074 Uiso 1 1 calc R U .
C26 C 0.4178(5) 0.2457(5) 0.3561(7) 0.064(3) Uani 1 1 d . . .
C8 C 0.6295(6) 0.3209(5) 0.5287(7) 0.069(3) Uani 1 1 d . . .
H8A H 0.662790 0.338092 0.508251 0.083 Uiso 1 1 calc R U .
H8B H 0.579543 0.313086 0.470679 0.083 Uiso 1 1 calc R U .
C18 C 0.3939(6) 0.1847(5) 0.6274(6) 0.056(2) Uani 1 1 d . . .
C3 C 0.7262(6) 0.5060(4) 0.8820(7) 0.070(3) Uani 1 1 d . . .
H3 H 0.739106 0.527666 0.937688 0.084 Uiso 1 1 calc R U .
O12 O 0.5923(7) 0.1350(5) 0.4030(7) 0.147(5) Uani 1 1 d . . .
C6 C 0.6893(6) 0.4361(4) 0.7182(7) 0.058(2) Uani 1 1 d . . .
C12 C 0.4840(8) 0.1086(4) 0.6313(7) 0.070(3) Uani 1 1 d . . .
H12 H 0.495923 0.068579 0.638655 0.084 Uiso 1 1 calc R U .
O11 O 0.6609(6) 0.0793(5) 0.3747(8) 0.137(4) Uani 1 1 d . . .
C13 C 0.4139(7) 0.1248(5) 0.6271(7) 0.068(3) Uani 1 1 d . . .
C22 C 0.4146(6) 0.3509(5) 0.3565(7) 0.068(3) Uani 1 1 d . . .
C17 C 0.3215(6) 0.1955(5) 0.6192(7) 0.066(3) Uani 1 1 d . . .
C9 C 0.6651(6) 0.2624(5) 0.5820(8) 0.072(3) Uani 1 1 d . . .
H9A H 0.698799 0.247641 0.560462 0.086 Uiso 1 1 calc R U .
H9B H 0.697225 0.270689 0.651202 0.086 Uiso 1 1 calc R U .
C5 C 0.7623(6) 0.4621(5) 0.7758(9) 0.073(3) Uani 1 1 d . . .
H5 H 0.799948 0.456575 0.759743 0.088 Uiso 1 1 calc R U .
C11 C 0.5986(6) 0.1169(5) 0.6248(7) 0.073(3) Uani 1 1 d . . .
H11A H 0.580806 0.096853 0.563315 0.088 Uiso 1 1 calc R U .
H11B H 0.624850 0.088413 0.677176 0.088 Uiso 1 1 calc R U .
C10 C 0.6537(7) 0.1665(5) 0.6377(8) 0.082(3) Uani 1 1 d . . .
H10A H 0.679260 0.181305 0.704060 0.099 Uiso 1 1 calc R U .
H10B H 0.693078 0.151857 0.625668 0.099 Uiso 1 1 calc R U .
C25 C 0.3873(7) 0.2458(6) 0.2599(8) 0.092(4) Uani 1 1 d . . .
H25 H 0.379081 0.210369 0.226718 0.110 Uiso 1 1 calc R U .
C20 C 0.2310(5) 0.2682(5) 0.6070(7) 0.080(3) Uani 1 1 d . . .
H20A H 0.190865 0.256414 0.542766 0.120 Uiso 1 1 calc R U .
H20B H 0.228392 0.310053 0.614027 0.120 Uiso 1 1 calc R U .
H20C H 0.224182 0.248162 0.654718 0.120 Uiso 1 1 calc R U .
C21 C 0.4258(7) 0.4076(6) 0.4015(10) 0.095(4) Uani 1 1 d . . .
H21 H 0.403185 0.439340 0.359029 0.114 Uiso 1 1 calc R U .
O10 O 0.7090(7) 0.1484(5) 0.4724(9) 0.169(5) Uani 1 1 d . . .
C4 C 0.7788(7) 0.4956(5) 0.8553(10) 0.087(4) Uani 1 1 d . . .
H4 H 0.828058 0.511910 0.892552 0.105 Uiso 1 1 calc R U .
C16 C 0.2731(7) 0.1494(6) 0.6085(8) 0.088(4) Uani 1 1 d . . .
H16 H 0.224854 0.157169 0.600137 0.105 Uiso 1 1 calc R U .
C19 C 0.6037(7) 0.5234(5) 0.9179(9) 0.096(4) Uani 1 1 d . . .
H19A H 0.635192 0.501398 0.976826 0.144 Uiso 1 1 calc R U .
H19B H 0.554752 0.532216 0.911363 0.144 Uiso 1 1 calc R U .
H19C H 0.629521 0.559561 0.920545 0.144 Uiso 1 1 calc R U .
C24 C 0.3678(8) 0.2990(8) 0.2091(9) 0.107(5) Uani 1 1 d . . .
H24 H 0.346011 0.298808 0.141848 0.128 Uiso 1 1 calc R U .
C14 C 0.3638(9) 0.0777(5) 0.6194(8) 0.092(4) Uani 1 1 d . . .
H14 H 0.378018 0.038482 0.621003 0.111 Uiso 1 1 calc R U .
C23 C 0.3798(7) 0.3497(7) 0.2557(9) 0.096(4) Uani 1 1 d . . .
H23 H 0.364923 0.384835 0.220649 0.115 Uiso 1 1 calc R U .
C15 C 0.2958(9) 0.0917(7) 0.6100(9) 0.105(5) Uani 1 1 d . . .
H15 H 0.262629 0.061460 0.604129 0.126 Uiso 1 1 calc R U .
C28 C 0.4134(8) 0.1424(5) 0.3734(10) 0.120(5) Uani 1 1 d . . .
H28A H 0.364951 0.147016 0.312943 0.180 Uiso 1 1 calc R U .
H28B H 0.406846 0.115316 0.414612 0.180 Uiso 1 1 calc R U .
H28C H 0.451531 0.127166 0.360503 0.180 Uiso 1 1 calc R U .
O13 O 0.500000 0.9634(11) 0.750000 0.285(11) Uiso 1 2 d S . P

loop_
_atom_site_aniso_label
_atom_site_aniso_U_11
_atom_site_aniso_U_22
_atom_site_aniso_U_33
_atom_site_aniso_U_23
_atom_site_aniso_U_13
_atom_site_aniso_U_12
Ni4 0.0405(10) 0.0538(10) 0.0424(9) 0.000 0.0284(8) 0.000
Ni2 0.0483(8) 0.0650(8) 0.0479(7) 0.0026(6) 0.0325(6) -0.0007(6)
Ni3 0.0503(8) 0.0653(8) 0.0466(7) 0.0003(6) 0.0307(6) 0.0037(6)
Ni1 0.0530(11) 0.0544(10) 0.0627(11) 0.000 0.0399(9) 0.000
O8 0.033(3) 0.062(4) 0.038(3) 0.002(3) 0.025(3) 0.009(3)
O9 0.041(3) 0.053(3) 0.042(3) 0.000(3) 0.027(3) -0.003(3)
O6 0.049(4) 0.070(4) 0.040(3) 0.005(3) 0.024(3) 0.005(3)
O2 0.046(4) 0.059(4) 0.049(3) -0.002(3) 0.033(3) -0.006(3)
O1 0.056(4) 0.057(4) 0.070(4) -0.002(3) 0.046(4) -0.003(3)
O4 0.042(4) 0.099(6) 0.065(4) -0.006(4) 0.030(3) 0.001(4)
O3 0.073(5) 0.062(4) 0.082(5) -0.016(3) 0.054(4) -0.002(3)
N1 0.056(5) 0.069(5) 0.060(5) 0.003(4) 0.045(4) 0.004(4)
O5 0.084(6) 0.090(5) 0.077(5) 0.024(4) 0.042(5) 0.010(4)
N2 0.048(5) 0.098(6) 0.043(4) -0.013(4) 0.028(4) 0.011(5)
O7 0.067(5) 0.095(6) 0.082(5) -0.036(5) 0.042(4) -0.013(4)
N3 0.074(6) 0.064(5) 0.075(6) 0.002(4) 0.056(5) 0.012(5)
C27 0.050(6) 0.080(7) 0.035(5) 0.003(5) 0.026(5) 0.002(5)
N4 0.090(9) 0.110(9) 0.070(7) -0.008(6) 0.059(7) -0.002(8)
C2 0.069(8) 0.038(5) 0.082(7) 0.003(5) 0.048(6) -0.003(5)
C1 0.055(7) 0.048(6) 0.072(7) 0.015(5) 0.039(6) -0.001(5)
C7 0.060(7) 0.069(7) 0.082(7) 0.013(6) 0.056(6) 0.000(6)
C26 0.053(7) 0.088(8) 0.056(6) -0.006(6) 0.031(5) -0.011(6)
C8 0.064(7) 0.095(8) 0.066(6) 0.001(6) 0.046(6) 0.005(6)
C18 0.053(7) 0.078(7) 0.040(5) -0.008(5) 0.026(5) -0.007(6)
C3 0.057(7) 0.077(7) 0.076(7) -0.013(6) 0.035(6) -0.014(6)
O12 0.096(8) 0.236(13) 0.118(8) -0.051(7) 0.063(7) 0.007(8)
C6 0.059(7) 0.061(6) 0.073(6) 0.002(5) 0.048(6) 0.003(5)
C12 0.107(10) 0.053(7) 0.066(7) -0.005(5) 0.056(7) 0.005(7)
O11 0.150(9) 0.137(9) 0.166(9) -0.049(7) 0.114(8) -0.020(7)
C13 0.095(9) 0.065(7) 0.059(6) -0.005(5) 0.050(6) -0.011(7)
C22 0.063(7) 0.094(8) 0.051(6) 0.005(6) 0.034(6) 0.002(6)
C17 0.050(7) 0.098(9) 0.053(6) -0.010(6) 0.028(5) -0.018(7)
C9 0.048(6) 0.106(9) 0.077(7) -0.009(7) 0.043(6) 0.005(6)
C5 0.066(8) 0.071(7) 0.107(9) 0.003(7) 0.062(7) -0.006(6)
C11 0.083(8) 0.075(7) 0.075(7) 0.007(6) 0.051(7) 0.017(6)
C10 0.074(8) 0.105(9) 0.079(8) 0.010(7) 0.047(7) 0.026(7)
C25 0.080(9) 0.137(12) 0.058(8) -0.029(8) 0.036(7) -0.015(8)
C20 0.045(7) 0.135(10) 0.070(7) 0.014(7) 0.037(6) 0.014(6)
C21 0.072(9) 0.141(13) 0.072(8) 0.034(9) 0.037(8) 0.005(8)
O10 0.138(10) 0.227(13) 0.183(11) -0.107(10) 0.113(9) -0.088(9)
C4 0.068(8) 0.074(8) 0.134(11) -0.019(7) 0.062(8) -0.022(6)
C16 0.078(9) 0.113(10) 0.093(9) -0.035(8) 0.059(7) -0.032(8)
C19 0.102(10) 0.099(9) 0.119(10) -0.035(8) 0.080(8) -0.026(7)
C24 0.097(10) 0.179(16) 0.043(7) 0.002(9) 0.035(7) -0.008(10)
C14 0.126(12) 0.079(9) 0.094(9) -0.011(7) 0.073(9) -0.026(9)
C23 0.089(10) 0.129(12) 0.066(8) 0.029(8) 0.038(7) 0.014(8)
C15 0.125(13) 0.109(12) 0.113(10) -0.035(9) 0.083(10) -0.063(10)
C28 0.132(13) 0.098(10) 0.111(11) -0.025(8) 0.050(9) -0.001(9)

loop_
_atom_type_symbol
_atom_type_description
_atom_type_scat_dispersion_real
_atom_type_scat_dispersion_imag
_atom_type_scat_source
C C 0.0033 0.0016 'International Tables Vol C Tables 4.2.6.8 and 6.1.1.4'
H H 0.0000 0.0000 'International Tables Vol C Tables 4.2.6.8 and 6.1.1.4'
N N 0.0061 0.0033 'International Tables Vol C Tables 4.2.6.8 and 6.1.1.4'
O O 0.0106 0.0060 'International Tables Vol C Tables 4.2.6.8 and 6.1.1.4'
Ni Ni 0.3393 1.1124 'International Tables Vol C Tables 4.2.6.8 and 6.1.1.4'

loop_
_geom_angle_atom_site_label_1
_geom_angle_atom_site_label_2
_geom_angle_atom_site_label_3
_geom_angle
_geom_angle_site_symmetry_1
_geom_angle_site_symmetry_3
O8 Ni4 O8 178.5(3) 2_656 .
O8 Ni4 O9 99.2(2) 2_656 .
O8 Ni4 O9 82.0(2) . .
O8 Ni4 O9 82.0(2) 2_656 2_656
O8 Ni4 O9 99.2(2) . 2_656
O9 Ni4 O9 81.5(3) . 2_656
O8 Ni4 O2 79.8(2) 2_656 2_656
O8 Ni4 O2 99.2(2) . 2_656
O9 Ni4 O2 170.9(2) . 2_656
O9 Ni4 O2 89.4(2) 2_656 2_656
O8 Ni4 O2 99.2(2) 2_656 .
O8 Ni4 O2 79.8(2) . .
O9 Ni4 O2 89.4(2) . .
O9 Ni4 O2 170.9(2) 2_656 .
O2 Ni4 O2 99.7(3) 2_656 .
O1 Ni2 O6 170.8(2) . .
O1 Ni2 N1 89.7(3) . .
O6 Ni2 N1 97.6(3) . .
O1 Ni2 O8 103.9(2) . .
O6 Ni2 O8 81.6(2) . .
N1 Ni2 O8 90.9(2) . .
O1 Ni2 O9 79.7(2) . .
O6 Ni2 O9 94.2(2) . .
N1 Ni2 O9 164.4(3) . .
O8 Ni2 O9 80.7(2) . .
O1 Ni2 O5 88.1(3) . .
O6 Ni2 O5 85.8(3) . .
N1 Ni2 O5 94.2(3) . .
O8 Ni2 O5 167.0(3) . .
O9 Ni2 O5 96.9(3) . .
N3 Ni3 O6 159.9(3) . .
N3 Ni3 O2 88.0(3) . .
O6 Ni3 O2 92.6(2) . .
N3 Ni3 O8 117.7(3) . .
O6 Ni3 O8 82.2(2) . .
O2 Ni3 O8 81.2(2) . .
N3 Ni3 N2 84.0(3) . .
O6 Ni3 N2 98.2(3) . .
O2 Ni3 N2 167.6(3) . .
O8 Ni3 N2 94.1(3) . .
N3 Ni3 O7 89.7(3) . .
O6 Ni3 O7 70.7(3) . .
O2 Ni3 O7 104.5(2) . .
O8 Ni3 O7 152.4(3) . .
N2 Ni3 O7 85.0(3) . .
O1 Ni1 O1 175.0(3) 2_656 .
O1 Ni1 O9 81.5(2) 2_656 2_656
O1 Ni1 O9 102.3(2) . 2_656
O1 Ni1 O9 102.3(2) 2_656 .
O1 Ni1 O9 81.5(2) . .
O9 Ni1 O9 85.2(3) 2_656 .
O1 Ni1 O3 75.3(3) 2_656 2_656
O1 Ni1 O3 101.2(2) . 2_656
O9 Ni1 O3 156.2(2) 2_656 2_656
O9 Ni1 O3 94.4(2) . 2_656
O1 Ni1 O3 101.2(2) 2_656 .
O1 Ni1 O3 75.3(3) . .
O9 Ni1 O3 94.4(2) 2_656 .
O9 Ni1 O3 156.2(2) . .
O3 Ni1 O3 95.3(3) 2_656 .
Ni4 O8 Ni3 101.5(2) . .
Ni4 O8 Ni2 100.1(2) . .
Ni3 O8 Ni2 95.8(2) . .
Ni4 O8 H8 118.5 . .
Ni3 O8 H8 118.5 . .
Ni2 O8 H8 118.5 . .
Ni1 O9 Ni2 96.4(2) . .
Ni1 O9 Ni4 96.7(2) . .
Ni2 O9 Ni4 97.0(2) . .
Ni1 O9 H9 120.4 . .
Ni2 O9 H9 120.4 . .
Ni4 O9 H9 120.4 . .
C27 O6 Ni2 129.3(6) . .
C27 O6 Ni3 125.8(6) . .
Ni2 O6 Ni3 100.2(2) . .
C18 O2 Ni3 124.4(6) . .
C18 O2 Ni4 128.9(5) . .
Ni3 O2 Ni4 97.2(2) . .
C1 O1 Ni1 117.8(6) . .
C1 O1 Ni2 129.4(6) . .
Ni1 O1 Ni2 101.9(3) . .
C17 O4 C20 118.2(8) . .
C2 O3 C19 118.6(8) . .
C2 O3 Ni1 109.4(5) . .
C19 O3 Ni1 129.6(6) . .
C7 N1 C8 115.8(8) . .
C7 N1 Ni2 123.4(7) . .
C8 N1 Ni2 120.4(7) . .
C21 O5 Ni2 126.2(9) . .
C10 N2 C9 108.2(8) . .
C10 N2 Ni3 102.7(6) . .
C9 N2 Ni3 124.4(6) . .
C10 N2 H2 106.8 . .
C9 N2 H2 106.8 . .
Ni3 N2 H2 106.8 . .
C28 O7 C26 115.6(9) . .
C28 O7 Ni3 133.8(8) . .
C26 O7 Ni3 110.6(6) . .
C12 N3 C11 119.5(10) . .
C12 N3 Ni3 125.2(8) . .
C11 N3 Ni3 113.5(7) . .
O6 C27 C22 122.8(9) . .
O6 C27 C26 119.6(9) . .
C22 C27 C26 117.6(9) . .
O10 N4 O12 119.5(13) . .
O10 N4 O11 120.3(14) . .
O12 N4 O11 120.2(13) . .
O3 C2 C1 113.7(9) . .
O3 C2 C3 125.1(10) . .
C1 C2 C3 121.2(10) . .
O1 C1 C2 117.9(9) . .
O1 C1 C6 121.0(9) . .
C2 C1 C6 121.1(10) . .
N1 C7 C6 128.2(9) . .
N1 C7 H7 115.9 . .
C6 C7 H7 115.9 . .
C25 C26 C27 121.2(11) . .
C25 C26 O7 127.9(11) . .
C27 C26 O7 111.0(8) . .
N1 C8 C9 112.1(8) . .
N1 C8 H8A 109.2 . .
C9 C8 H8A 109.2 . .
N1 C8 H8B 109.2 . .
C9 C8 H8B 109.2 . .
H8A C8 H8B 107.9 . .
O2 C18 C13 123.3(10) . .
O2 C18 C17 120.1(9) . .
C13 C18 C17 116.5(10) . .
C4 C3 C2 117.4(11) . .
C4 C3 H3 121.3 . .
C2 C3 H3 121.3 . .
C1 C6 C5 117.0(10) . .
C1 C6 C7 124.9(9) . .
C5 C6 C7 118.0(10) . .
N3 C12 C13 127.7(10) . .
N3 C12 H12 116.1 . .
C13 C12 H12 116.1 . .
C18 C13 C12 121.5(10) . .
C18 C13 C14 121.6(12) . .
C12 C13 C14 116.9(11) . .
C27 C22 C23 120.0(11) . .
C27 C22 C21 122.9(9) . .
C23 C22 C21 117.1(11) . .
O4 C17 C16 124.8(11) . .
O4 C17 C18 114.6(9) . .
C16 C17 C18 120.6(12) . .
N2 C9 C8 116.5(8) . .
N2 C9 H9A 108.2 . .
C8 C9 H9A 108.2 . .
N2 C9 H9B 108.2 . .
C8 C9 H9B 108.2 . .
H9A C9 H9B 107.3 . .
C4 C5 C6 120.7(10) . .
C4 C5 H5 119.6 . .
C6 C5 H5 119.6 . .
N3 C11 C10 108.3(9) . .
N3 C11 H11A 110.0 . .
C10 C11 H11A 110.0 . .
N3 C11 H11B 110.0 . .
C10 C11 H11B 110.0 . .
H11A C11 H11B 108.4 . .
N2 C10 C11 109.3(9) . .
N2 C10 H10A 109.8 . .
C11 C10 H10A 109.8 . .
N2 C10 H10B 109.8 . .
C11 C10 H10B 109.8 . .
H10A C10 H10B 108.3 . .
C26 C25 C24 120.0(12) . .
C26 C25 H25 120.0 . .
C24 C25 H25 120.0 . .
O4 C20 H20A 109.5 . .
O4 C20 H20B 109.5 . .
H20A C20 H20B 109.5 . .
O4 C20 H20C 109.5 . .
H20A C20 H20C 109.5 . .
H20B C20 H20C 109.5 . .
O5 C21 C22 128.4(12) . .
O5 C21 H21 115.8 . .
C22 C21 H21 115.8 . .
C3 C4 C5 122.6(10) . .
C3 C4 H4 118.7 . .
C5 C4 H4 118.7 . .
C17 C16 C15 120.5(12) . .
C17 C16 H16 119.8 . .
C15 C16 H16 119.8 . .
O3 C19 H19A 109.5 . .
O3 C19 H19B 109.5 . .
H19A C19 H19B 109.5 . .
O3 C19 H19C 109.5 . .
H19A C19 H19C 109.5 . .
H19B C19 H19C 109.5 . .
C23 C24 C25 120.5(11) . .
C23 C24 H24 119.7 . .
C25 C24 H24 119.7 . .
C15 C14 C13 118.1(13) . .
C15 C14 H14 121.0 . .
C13 C14 H14 121.0 . .
C24 C23 C22 120.6(12) . .
C24 C23 H23 119.7 . .
C22 C23 H23 119.7 . .
C14 C15 C16 122.6(12) . .
C14 C15 H15 118.7 . .
C16 C15 H15 118.7 . .
O7 C28 H28A 109.5 . .
O7 C28 H28B 109.5 . .
H28A C28 H28B 109.5 . .
O7 C28 H28C 109.5 . .
H28A C28 H28C 109.5 . .
H28B C28 H28C 109.5 . .

loop_
_geom_bond_atom_site_label_1
_geom_bond_atom_site_label_2
_geom_bond_distance
_geom_bond_site_symmetry_2
Ni4 O8 1.998(5) 2_656
Ni4 O8 1.998(5) .
Ni4 O9 2.083(5) .
Ni4 O9 2.083(5) 2_656
Ni4 O2 2.126(6) 2_656
Ni4 O2 2.126(6) .
Ni2 O1 1.961(6) .
Ni2 O6 1.978(6) .
Ni2 N1 2.043(8) .
Ni2 O8 2.063(5) .
Ni2 O9 2.073(5) .
Ni2 O5 2.112(7) .
Ni3 N3 1.959(8) .
Ni3 O6 1.986(5) .
Ni3 O2 2.033(6) .
Ni3 O8 2.033(5) .
Ni3 N2 2.120(8) .
Ni3 O7 2.402(7) .
Ni1 O1 1.955(6) 2_656
Ni1 O1 1.955(6) .
Ni1 O9 2.008(5) 2_656
Ni1 O9 2.009(5) .
Ni1 O3 2.223(6) 2_656
Ni1 O3 2.223(6) .
O8 H8 0.9800 .
O9 H9 0.9800 .
O6 C27 1.304(9) .
O2 C18 1.298(10) .
O1 C1 1.330(10) .
O4 C17 1.349(12) .
O4 C20 1.436(10) .
O3 C2 1.377(11) .
O3 C19 1.398(11) .
N1 C7 1.290(11) .
N1 C8 1.451(11) .
O5 C21 1.172(13) .
N2 C10 1.480(12) .
N2 C9 1.490(12) .
N2 H2 0.9800 .
O7 C28 1.370(12) .
O7 C26 1.425(12) .
N3 C12 1.280(12) .
N3 C11 1.472(11) .
C27 C22 1.388(13) .
C27 C26 1.401(12) .
N4 O10 1.166(12) .
N4 O12 1.196(12) .
N4 O11 1.217(12) .
C2 C1 1.383(13) .
C2 C3 1.390(13) .
C1 C6 1.387(12) .
C7 C6 1.422(13) .
C7 H7 0.9300 .
C26 C25 1.331(14) .
C8 C9 1.537(13) .
C8 H8A 0.9700 .
C8 H8B 0.9700 .
C18 C13 1.416(13) .
C18 C17 1.422(13) .
C3 C4 1.358(14) .
C3 H3 0.9300 .
C6 C5 1.400(13) .
C12 C13 1.431(14) .
C12 H12 0.9300 .
C13 C14 1.431(14) .
C22 C23 1.388(14) .
C22 C21 1.433(16) .
C17 C16 1.379(14) .
C9 H9A 0.9700 .
C9 H9B 0.9700 .
C5 C4 1.369(14) .
C5 H5 0.9300 .
C11 C10 1.519(14) .
C11 H11A 0.9700 .
C11 H11B 0.9700 .
C10 H10A 0.9700 .
C10 H10B 0.9700 .
C25 C24 1.391(17) .
C25 H25 0.9300 .
C20 H20A 0.9600 .
C20 H20B 0.9600 .
C20 H20C 0.9600 .
C21 H21 0.9300 .
C4 H4 0.9300 .
C16 C15 1.381(17) .
C16 H16 0.9300 .
C19 H19A 0.9600 .
C19 H19B 0.9600 .
C19 H19C 0.9600 .
C24 C23 1.323(17) .
C24 H24 0.9300 .
C14 C15 1.339(16) .
C14 H14 0.9300 .
C23 H23 0.9300 .
C15 H15 0.9300 .
C28 H28A 0.9600 .
C28 H28B 0.9600 .
C28 H28C 0.9600 .
